data_7056835
loop_
_publ_author_name
'Kumar, Robin'
'Kishan, Ram'
'Thomas, Jisha Mary'
'Chinnappan, Sivasankar'
'Thirupathi, Natesan'

_publ_section_title
;
 Probing the factors that influence the conformation of a guanidinato
 ligand in [(\h5-C5Me5)M(NN)X] (NN = chelating
 N,N&#x2032;,N&#x2032;&#x2032;-tri(o-substituted
 aryl)guanidinate(1&#x2212;); X = chloro, azido and triazolato)
;
_journal_issue 3
_journal_name_full 'New Journal of Chemistry'
_journal_page_first 1853
_journal_paper_doi 10.1039/C7NJ03766J
_journal_volume 42
_journal_year 2018
_chemical_formula_moiety 'C32 H37 N6 O3 Rh'
_chemical_formula_sum 'C32 H37 N6 O3 Rh'
_chemical_formula_weight 656.58
_space_group_crystal_system triclinic
_space_group_IT_number 2
_space_group_name_Hall '-P 1'
_space_group_name_H-M_alt 'P -1'
_symmetry_space_group_name_Hall '-P 1'
_symmetry_space_group_name_H-M 'P -1'
_atom_sites_solution_hydrogens geom
_audit_creation_method SHELXL-2017/1
_audit_update_record
;
2017-12-18 deposited with the CCDC.
2017-12-19 downloaded from the CCDC.
;
_cell_angle_alpha 93.177(2)
_cell_angle_beta 100.148(2)
_cell_angle_gamma 98.666(2)
_cell_formula_units_Z 2
_cell_length_a 7.7877(2)
_cell_length_b 10.8878(3)
_cell_length_c 18.3953(5)
_cell_measurement_reflns_used 9010
_cell_measurement_temperature 298(2)
_cell_measurement_theta_max 29.1800
_cell_measurement_theta_min 3.0257
_cell_volume 1512.43(7)
_computing_cell_refinement 'CrysAlisPro, Oxford Diffraction Ltd.'
_computing_data_collection 'CrysAlisPro, Oxford Diffraction Ltd.'
_computing_data_reduction 'CrysAlisPro, Oxford Diffraction Ltd.'
_computing_molecular_graphics Olex2
_computing_publication_material 'WINGX 2014'
_computing_structure_refinement 'SHELXL-2017/1 (Sheldrick, 2017)'
_computing_structure_solution 'SHELXS-2016 (Sheldrick, 2016)'
_diffrn_ambient_temperature 298(2)
_diffrn_detector_area_resol_mean 15.9853
_diffrn_measured_fraction_theta_full 0.998
_diffrn_measured_fraction_theta_max 0.999
_diffrn_measurement_device_type 'Xcalibur, Sapphire3'
_diffrn_measurement_method '\w scans'
_diffrn_radiation_type MoK\a
_diffrn_radiation_wavelength 0.71073
_diffrn_reflns_av_R_equivalents 0.0383
_diffrn_reflns_av_unetI/netI 0.0309
_diffrn_reflns_Laue_measured_fraction_full 0.998
_diffrn_reflns_Laue_measured_fraction_max 0.999
_diffrn_reflns_limit_h_max 9
_diffrn_reflns_limit_h_min -9
_diffrn_reflns_limit_k_max 13
_diffrn_reflns_limit_k_min -13
_diffrn_reflns_limit_l_max 22
_diffrn_reflns_limit_l_min -22
_diffrn_reflns_number 21498
_diffrn_reflns_point_group_measured_fraction_full 0.998
_diffrn_reflns_point_group_measured_fraction_max 0.999
_diffrn_reflns_theta_full 25.242
_diffrn_reflns_theta_max 26.372
_diffrn_reflns_theta_min 3.032
_diffrn_source 'Enhance (Mo) X-ray Source'
_exptl_absorpt_coefficient_mu 0.608
_exptl_absorpt_correction_T_max 1.00000
_exptl_absorpt_correction_T_min 0.68620
_exptl_absorpt_correction_type multi-scan
_exptl_absorpt_process_details
;
CrysAlisPro, Agilent Technologies,
Version 1.171.34.49 (release 20-01-2011 CrysAlis171 .NET)
(compiled Jan 20 2011,15:58:25)
Empirical absorption correction using spherical harmonics,
 implemented in SCALE3 ABSPACK scaling algorithm.
;
_exptl_crystal_colour Orange
_exptl_crystal_density_diffrn 1.442
_exptl_crystal_density_method 'not measured'
_exptl_crystal_description Rhombic
_exptl_crystal_F_000 680
_exptl_crystal_size_max 0.400
_exptl_crystal_size_mid 0.400
_exptl_crystal_size_min 0.100
_refine_diff_density_max 0.370
_refine_diff_density_min -0.315
_refine_diff_density_rms 0.058
_refine_ls_extinction_method none
_refine_ls_goodness_of_fit_ref 1.110
_refine_ls_hydrogen_treatment constr
_refine_ls_matrix_type full
_refine_ls_number_parameters 379
_refine_ls_number_reflns 6187
_refine_ls_number_restraints 0
_refine_ls_restrained_S_all 1.110
_refine_ls_R_factor_all 0.0333
_refine_ls_R_factor_gt 0.0303
_refine_ls_shift/su_max 0.024
_refine_ls_shift/su_mean 0.002
_refine_ls_structure_factor_coef Fsqd
_refine_ls_weighting_details 'w=1/[\s^2^(Fo^2^)+(0.0382P)^2^+0.5277P] where P=(Fo^2^+2Fc^2^)/3'
_refine_ls_weighting_scheme calc
_refine_ls_wR_factor_gt 0.0786
_refine_ls_wR_factor_ref 0.0804
_reflns_Friedel_coverage 0.000
_reflns_number_gt 5765
_reflns_number_total 6187
_reflns_threshold_expression 'I > 2\s(I)'
_cod_data_source_file c7nj03766j2.cif
_cod_data_source_block 17
_cod_depositor_comments 'Adding full bibliography for 7056828--7056838.cif.'
_cod_database_code 7056835
_shelx_shelxl_version_number 2017/1
_shelx_space_group_comment
;
The symmetry employed for this shelxl refinement is uniquely defined
by the following loop, which should always be used as a source of
symmetry information in preference to the above space-group names.
They are only intended as comments.
;
_shelx_estimated_absorpt_t_min 0.793
_shelx_estimated_absorpt_t_max 0.942

loop_
_space_group_symop_operation_xyz
'x, y, z'
'-x, -y, -z'

loop_
_atom_site_label
_atom_site_type_symbol
_atom_site_fract_x
_atom_site_fract_y
_atom_site_fract_z
_atom_site_U_iso_or_equiv
_atom_site_adp_type
_atom_site_occupancy
_atom_site_site_symmetry_order
_atom_site_calc_flag
_atom_site_refinement_flags_posn
_atom_site_refinement_flags_adp
Rh1 Rh 0.82555(2) 0.36141(2) 0.16231(2) 0.03058(7) Uani 1 1 d . .
N1 N 0.9252(3) 0.27730(16) 0.25768(10) 0.0356(4) Uani 1 1 d . .
N2 N 0.9845(2) 0.47801(16) 0.25326(10) 0.0328(4) Uani 1 1 d . .
N3 N 1.1307(3) 0.39860(17) 0.35998(10) 0.0378(4) Uani 1 1 d . .
H3 H 1.142967 0.470589 0.383766 0.045 Uiso 1 1 calc R U
N4 N 1.0670(3) 0.3444(2) 0.12708(12) 0.0453(5) Uani 1 1 d . .
N5 N 1.0761(3) 0.2788(2) 0.07536(13) 0.0485(5) Uani 1 1 d . .
N6 N 1.0953(5) 0.2179(3) 0.02480(17) 0.0859(10) Uani 1 1 d . .
O1 O 0.9242(3) 0.07021(17) 0.17482(11) 0.0670(6) Uani 1 1 d . .
O2 O 1.0573(2) 0.63959(15) 0.38113(9) 0.0443(4) Uani 1 1 d . .
O3 O 1.2592(2) 0.45224(17) 0.49998(9) 0.0480(4) Uani 1 1 d . .
C1 C 1.0163(3) 0.3827(2) 0.29301(12) 0.0310(4) Uani 1 1 d . .
C2 C 0.8831(3) 0.1627(2) 0.28630(13) 0.0354(5) Uani 1 1 d . .
C3 C 0.8794(4) 0.0537(2) 0.24198(15) 0.0455(6) Uani 1 1 d . .
C4 C 0.8337(4) -0.0621(2) 0.26791(19) 0.0604(8) Uani 1 1 d . .
H4 H 0.829843 -0.134743 0.238191 0.073 Uiso 1 1 calc R U
C5 C 0.7942(4) -0.0685(3) 0.3378(2) 0.0663(9) Uani 1 1 d . .
H5 H 0.765463 -0.146067 0.355332 0.080 Uiso 1 1 calc R U
C6 C 0.7966(4) 0.0367(3) 0.38175(18) 0.0606(8) Uani 1 1 d . .
H6 H 0.769387 0.030815 0.428804 0.073 Uiso 1 1 calc R U
C7 C 0.8398(3) 0.1528(2) 0.35611(15) 0.0460(6) Uani 1 1 d . .
H7 H 0.839727 0.224618 0.385924 0.055 Uiso 1 1 calc R U
C8 C 0.9220(6) -0.0368(3) 0.1261(2) 0.0819(11) Uani 1 1 d . .
H8A H 0.956428 -0.010764 0.080979 0.123 Uiso 1 1 calc R U
H8B H 1.003111 -0.087377 0.149377 0.123 Uiso 1 1 calc R U
H8C H 0.804884 -0.084390 0.114992 0.123 Uiso 1 1 calc R U
C9 C 1.0947(3) 0.59516(19) 0.25863(12) 0.0310(4) Uani 1 1 d . .
C10 C 1.1321(3) 0.6784(2) 0.32227(13) 0.0352(5) Uani 1 1 d . .
C11 C 1.2377(4) 0.7932(2) 0.32350(15) 0.0515(7) Uani 1 1 d . .
H11 H 1.264627 0.847295 0.366319 0.062 Uiso 1 1 calc R U
C12 C 1.3029(4) 0.8272(3) 0.26137(17) 0.0595(8) Uani 1 1 d . .
H12 H 1.375764 0.903567 0.262808 0.071 Uiso 1 1 calc R U
C13 C 1.2616(4) 0.7501(3) 0.19796(17) 0.0553(7) Uani 1 1 d . .
H13 H 1.303271 0.774588 0.155760 0.066 Uiso 1 1 calc R U
C14 C 1.1570(3) 0.6347(2) 0.19649(14) 0.0436(6) Uani 1 1 d . .
H14 H 1.128133 0.582696 0.152774 0.052 Uiso 1 1 calc R U
C15 C 1.0930(4) 0.7195(3) 0.44741(15) 0.0556(7) Uani 1 1 d . .
H15A H 1.032529 0.680673 0.483451 0.083 Uiso 1 1 calc R U
H15B H 1.217993 0.735003 0.466379 0.083 Uiso 1 1 calc R U
H15C H 1.052763 0.797024 0.437270 0.083 Uiso 1 1 calc R U
C16 C 1.2300(3) 0.3149(2) 0.39499(12) 0.0313(4) Uani 1 1 d . .
C17 C 1.2972(3) 0.3430(2) 0.47117(13) 0.0367(5) Uani 1 1 d . .
C18 C 1.3963(4) 0.2657(3) 0.51010(16) 0.0510(7) Uani 1 1 d . .
H18 H 1.438815 0.283896 0.560652 0.061 Uiso 1 1 calc R U
C19 C 1.4324(4) 0.1612(3) 0.47399(19) 0.0614(8) Uani 1 1 d . .
H19 H 1.497624 0.107930 0.500509 0.074 Uiso 1 1 calc R U
C20 C 1.3735(4) 0.1352(2) 0.39967(19) 0.0563(8) Uani 1 1 d . .
H20 H 1.401290 0.065409 0.375705 0.068 Uiso 1 1 calc R U
C21 C 1.2720(3) 0.2120(2) 0.35923(15) 0.0422(6) Uani 1 1 d . .
H21 H 1.232807 0.193954 0.308465 0.051 Uiso 1 1 calc R U
C22 C 1.3253(4) 0.4888(3) 0.57646(14) 0.0594(8) Uani 1 1 d . .
H22A H 1.289397 0.566382 0.589424 0.089 Uiso 1 1 calc R U
H22B H 1.279033 0.425895 0.605678 0.089 Uiso 1 1 calc R U
H22C H 1.452030 0.498631 0.585906 0.089 Uiso 1 1 calc R U
C23 C 0.5651(3) 0.3957(3) 0.16839(14) 0.0442(6) Uani 1 1 d . .
C24 C 0.5514(3) 0.2727(2) 0.13487(14) 0.0452(6) Uani 1 1 d . .
C25 C 0.6242(3) 0.2787(2) 0.06944(13) 0.0418(6) Uani 1 1 d . .
C26 C 0.6801(3) 0.4083(2) 0.06069(13) 0.0397(5) Uani 1 1 d . .
C27 C 0.6423(3) 0.4798(2) 0.12099(14) 0.0423(6) Uani 1 1 d . .
C28 C 0.4984(4) 0.4309(4) 0.23646(18) 0.0710(9) Uani 1 1 d . .
H28A H 0.524591 0.519713 0.247156 0.107 Uiso 1 1 calc R U
H28B H 0.372856 0.404168 0.228689 0.107 Uiso 1 1 calc R U
H28C H 0.554873 0.391354 0.277402 0.107 Uiso 1 1 calc R U
C29 C 0.4719(4) 0.1561(3) 0.1642(2) 0.0712(10) Uani 1 1 d . .
H29A H 0.432312 0.177125 0.209143 0.107 Uiso 1 1 calc R U
H29B H 0.373387 0.113800 0.128110 0.107 Uiso 1 1 calc R U
H29C H 0.559136 0.102543 0.174130 0.107 Uiso 1 1 calc R U
C30 C 0.6306(5) 0.1718(3) 0.01603(17) 0.0663(9) Uani 1 1 d . .
H30A H 0.687053 0.202025 -0.023357 0.099 Uiso 1 1 calc R U
H30B H 0.696442 0.113871 0.041286 0.099 Uiso 1 1 calc R U
H30C H 0.512516 0.130631 -0.004162 0.099 Uiso 1 1 calc R U
C31 C 0.7602(4) 0.4579(3) -0.00219(15) 0.0596(8) Uani 1 1 d . .
H31A H 0.771580 0.389653 -0.035393 0.089 Uiso 1 1 calc R U
H31B H 0.685496 0.509930 -0.028335 0.089 Uiso 1 1 calc R U
H31C H 0.874793 0.505896 0.016840 0.089 Uiso 1 1 calc R U
C32 C 0.6812(4) 0.6192(3) 0.1336(2) 0.0652(9) Uani 1 1 d . .
H32A H 0.643151 0.645150 0.178090 0.098 Uiso 1 1 calc R U
H32B H 0.806004 0.646820 0.138545 0.098 Uiso 1 1 calc R U
H32C H 0.619264 0.654957 0.092303 0.098 Uiso 1 1 calc R U

loop_
_atom_site_aniso_label
_atom_site_aniso_U_11
_atom_site_aniso_U_22
_atom_site_aniso_U_33
_atom_site_aniso_U_23
_atom_site_aniso_U_13
_atom_site_aniso_U_12
Rh1 0.03496(11) 0.02620(10) 0.02552(10) -0.00022(7) -0.00328(7) 0.00024(7)
N1 0.0468(11) 0.0258(9) 0.0282(9) 0.0009(7) -0.0048(8) 0.0011(8)
N2 0.0391(10) 0.0270(9) 0.0261(9) -0.0004(7) -0.0043(8) -0.0008(7)
N3 0.0505(11) 0.0298(9) 0.0268(9) -0.0041(8) -0.0077(8) 0.0071(8)
N4 0.0424(11) 0.0463(12) 0.0440(12) -0.0084(10) 0.0052(9) 0.0049(9)
N5 0.0581(14) 0.0403(12) 0.0462(13) -0.0007(10) 0.0111(11) 0.0048(10)
N6 0.116(3) 0.0726(19) 0.072(2) -0.0252(16) 0.0378(19) 0.0110(18)
O1 0.1161(19) 0.0327(10) 0.0503(12) -0.0062(9) 0.0172(12) 0.0079(11)
O2 0.0559(10) 0.0371(9) 0.0365(9) -0.0084(7) 0.0113(8) -0.0015(8)
O3 0.0557(11) 0.0555(11) 0.0287(8) -0.0052(8) -0.0013(8) 0.0100(9)
C1 0.0353(11) 0.0287(10) 0.0260(10) -0.0017(8) 0.0005(9) 0.0035(9)
C2 0.0346(11) 0.0287(11) 0.0385(12) 0.0040(9) -0.0032(9) 0.0019(9)
C3 0.0525(15) 0.0317(12) 0.0473(15) 0.0027(11) -0.0003(12) 0.0027(11)
C4 0.073(2) 0.0288(13) 0.074(2) 0.0059(13) 0.0021(16) 0.0029(12)
C5 0.068(2) 0.0437(16) 0.086(2) 0.0285(16) 0.0111(17) 0.0012(14)
C6 0.0574(17) 0.066(2) 0.0617(19) 0.0271(16) 0.0181(15) 0.0040(15)
C7 0.0456(14) 0.0448(14) 0.0473(15) 0.0095(12) 0.0081(11) 0.0053(11)
C8 0.130(3) 0.0475(18) 0.066(2) -0.0145(16) 0.010(2) 0.0235(19)
C9 0.0318(11) 0.0257(10) 0.0329(11) 0.0003(8) -0.0008(9) 0.0049(8)
C10 0.0359(11) 0.0310(11) 0.0352(12) -0.0010(9) 0.0017(9) 0.0017(9)
C11 0.0640(17) 0.0336(13) 0.0475(15) -0.0066(11) 0.0023(13) -0.0086(12)
C12 0.0666(19) 0.0385(14) 0.0649(19) 0.0034(13) 0.0104(15) -0.0160(13)
C13 0.0659(18) 0.0453(15) 0.0559(17) 0.0116(13) 0.0222(14) -0.0021(13)
C14 0.0560(15) 0.0352(12) 0.0389(13) 0.0018(10) 0.0099(11) 0.0043(11)
C15 0.0553(16) 0.0620(18) 0.0452(15) -0.0195(13) 0.0114(13) 0.0020(13)
C16 0.0280(10) 0.0314(11) 0.0317(11) 0.0053(9) 0.0022(9) -0.0008(8)
C17 0.0319(11) 0.0425(13) 0.0329(12) 0.0079(10) 0.0033(9) -0.0013(9)
C18 0.0476(15) 0.0545(16) 0.0459(15) 0.0191(13) -0.0034(12) 0.0014(12)
C19 0.0468(15) 0.0469(16) 0.083(2) 0.0200(15) -0.0101(15) 0.0046(12)
C20 0.0416(14) 0.0335(13) 0.089(2) -0.0010(14) 0.0004(14) 0.0069(11)
C21 0.0342(12) 0.0392(13) 0.0496(14) -0.0033(11) 0.0043(10) 0.0011(10)
C22 0.0598(17) 0.080(2) 0.0291(13) -0.0085(13) 0.0000(12) -0.0040(15)
C23 0.0336(12) 0.0544(15) 0.0399(13) 0.0011(11) -0.0028(10) 0.0043(11)
C24 0.0340(12) 0.0463(14) 0.0468(14) 0.0095(11) -0.0061(10) -0.0066(10)
C25 0.0399(13) 0.0389(13) 0.0367(13) -0.0017(10) -0.0109(10) -0.0020(10)
C26 0.0355(12) 0.0446(13) 0.0328(12) 0.0071(10) -0.0069(10) 0.0007(10)
C27 0.0354(12) 0.0364(12) 0.0483(14) 0.0043(11) -0.0104(10) 0.0052(10)
C28 0.0577(18) 0.102(3) 0.0549(18) -0.0033(18) 0.0129(15) 0.0200(18)
C29 0.0566(18) 0.067(2) 0.081(2) 0.0302(18) 0.0024(16) -0.0158(15)
C30 0.081(2) 0.0527(17) 0.0507(17) -0.0158(14) -0.0127(15) 0.0003(15)
C31 0.0561(17) 0.076(2) 0.0414(15) 0.0228(14) -0.0027(13) 0.0014(15)
C32 0.0574(17) 0.0388(15) 0.091(2) -0.0012(15) -0.0118(16) 0.0130(13)

loop_
_atom_type_symbol
_atom_type_description
_atom_type_scat_dispersion_real
_atom_type_scat_dispersion_imag
_atom_type_scat_source
C C 0.0033 0.0016 'International Tables Vol C Tables 4.2.6.8 and 6.1.1.4'
H H 0.0000 0.0000 'International Tables Vol C Tables 4.2.6.8 and 6.1.1.4'
N N 0.0061 0.0033 'International Tables Vol C Tables 4.2.6.8 and 6.1.1.4'
O O 0.0106 0.0060 'International Tables Vol C Tables 4.2.6.8 and 6.1.1.4'
Rh Rh -1.1178 0.9187 'International Tables Vol C Tables 4.2.6.8 and 6.1.1.4'

loop_
_geom_angle_atom_site_label_1
_geom_angle_atom_site_label_2
_geom_angle_atom_site_label_3
_geom_angle
N1 Rh1 N2 61.88(7)
N1 Rh1 N4 86.59(8)
N2 Rh1 N4 85.76(8)
N1 Rh1 C27 142.99(9)
N2 Rh1 C27 100.80(8)
N4 Rh1 C27 126.67(10)
N1 Rh1 C23 108.97(9)
N2 Rh1 C23 102.75(9)
N4 Rh1 C23 164.36(9)
C27 Rh1 C23 39.34(10)
N1 Rh1 C26 166.72(8)
N2 Rh1 C26 130.30(8)
N4 Rh1 C26 98.87(9)
C27 Rh1 C26 38.78(10)
C23 Rh1 C26 65.60(10)
N1 Rh1 C25 127.81(8)
N2 Rh1 C25 165.81(8)
N4 Rh1 C25 104.23(9)
C27 Rh1 C25 65.19(9)
C23 Rh1 C25 65.27(10)
C26 Rh1 C25 39.14(9)
N1 Rh1 C24 103.22(8)
N2 Rh1 C24 135.19(9)
N4 Rh1 C24 137.84(9)
C27 Rh1 C24 64.72(9)
C23 Rh1 C24 38.63(10)
C26 Rh1 C24 64.70(9)
C25 Rh1 C24 38.32(10)
N1 Rh1 C1 30.85(7)
N2 Rh1 C1 31.10(7)
N4 Rh1 C1 83.96(8)
C27 Rh1 C1 126.25(8)
C23 Rh1 C1 110.13(8)
C26 Rh1 C1 161.27(8)
C25 Rh1 C1 157.83(9)
C24 Rh1 C1 124.39(8)
C1 N1 C2 128.40(19)
C1 N1 Rh1 94.48(13)
C2 N1 Rh1 135.28(14)
C1 N2 C9 126.28(18)
C1 N2 Rh1 93.47(12)
C9 N2 Rh1 132.96(14)
C1 N3 C16 129.33(19)
C1 N3 H3 115.3
C16 N3 H3 115.3
N5 N4 Rh1 123.39(18)
N6 N5 N4 175.9(3)
C3 O1 C8 118.9(2)
C10 O2 C15 118.60(19)
C17 O3 C22 117.9(2)
N1 C1 N2 109.93(18)
N1 C1 N3 128.0(2)
N2 C1 N3 122.04(19)
N1 C1 Rh1 54.67(11)
N2 C1 Rh1 55.44(10)
N3 C1 Rh1 174.83(17)
C7 C2 N1 122.7(2)
C7 C2 C3 118.7(2)
N1 C2 C3 118.5(2)
O1 C3 C4 124.3(2)
O1 C3 C2 115.6(2)
C4 C3 C2 120.1(3)
C5 C4 C3 119.6(3)
C5 C4 H4 120.2
C3 C4 H4 120.2
C6 C5 C4 121.1(3)
C6 C5 H5 119.5
C4 C5 H5 119.5
C5 C6 C7 119.8(3)
C5 C6 H6 120.1
C7 C6 H6 120.1
C2 C7 C6 120.6(3)
C2 C7 H7 119.7
C6 C7 H7 119.7
O1 C8 H8A 109.5
O1 C8 H8B 109.5
H8A C8 H8B 109.5
O1 C8 H8C 109.5
H8A C8 H8C 109.5
H8B C8 H8C 109.5
C14 C9 C10 117.8(2)
C14 C9 N2 118.9(2)
C10 C9 N2 123.0(2)
O2 C10 C11 123.4(2)
O2 C10 C9 116.25(19)
C11 C10 C9 120.3(2)
C12 C11 C10 120.0(2)
C12 C11 H11 120.0
C10 C11 H11 120.0
C13 C12 C11 120.6(2)
C13 C12 H12 119.7
C11 C12 H12 119.7
C12 C13 C14 119.7(3)
C12 C13 H13 120.2
C14 C13 H13 120.2
C9 C14 C13 121.4(2)
C9 C14 H14 119.3
C13 C14 H14 119.3
O2 C15 H15A 109.5
O2 C15 H15B 109.5
H15A C15 H15B 109.5
O2 C15 H15C 109.5
H15A C15 H15C 109.5
H15B C15 H15C 109.5
C21 C16 N3 124.4(2)
C21 C16 C17 119.1(2)
N3 C16 C17 116.5(2)
O3 C17 C18 125.2(2)
O3 C17 C16 114.3(2)
C18 C17 C16 120.5(2)
C17 C18 C19 119.7(3)
C17 C18 H18 120.2
C19 C18 H18 120.2
C20 C19 C18 120.5(3)
C20 C19 H19 119.8
C18 C19 H19 119.8
C19 C20 C21 120.7(3)
C19 C20 H20 119.6
C21 C20 H20 119.6
C16 C21 C20 119.5(2)
C16 C21 H21 120.2
C20 C21 H21 120.2
O3 C22 H22A 109.5
O3 C22 H22B 109.5
H22A C22 H22B 109.5
O3 C22 H22C 109.5
H22A C22 H22C 109.5
H22B C22 H22C 109.5
C24 C23 C27 107.1(2)
C24 C23 C28 126.3(3)
C27 C23 C28 126.4(3)
C24 C23 Rh1 71.74(14)
C27 C23 Rh1 70.24(14)
C28 C23 Rh1 126.88(19)
C25 C24 C23 109.1(2)
C25 C24 C29 125.7(3)
C23 C24 C29 125.1(3)
C25 C24 Rh1 70.47(13)
C23 C24 Rh1 69.62(13)
C29 C24 Rh1 126.27(19)
C24 C25 C26 107.4(2)
C24 C25 C30 126.7(2)
C26 C25 C30 125.7(3)
C24 C25 Rh1 71.21(13)
C26 C25 Rh1 69.77(12)
C30 C25 Rh1 127.58(19)
C27 C26 C25 108.0(2)
C27 C26 C31 126.4(2)
C25 C26 C31 125.6(3)
C27 C26 Rh1 70.49(13)
C25 C26 Rh1 71.09(13)
C31 C26 Rh1 125.07(17)
C26 C27 C23 108.3(2)
C26 C27 C32 125.4(3)
C23 C27 C32 126.2(3)
C26 C27 Rh1 70.72(13)
C23 C27 Rh1 70.42(14)
C32 C27 Rh1 123.40(17)
C23 C28 H28A 109.5
C23 C28 H28B 109.5
H28A C28 H28B 109.5
C23 C28 H28C 109.5
H28A C28 H28C 109.5
H28B C28 H28C 109.5
C24 C29 H29A 109.5
C24 C29 H29B 109.5
H29A C29 H29B 109.5
C24 C29 H29C 109.5
H29A C29 H29C 109.5
H29B C29 H29C 109.5
C25 C30 H30A 109.5
C25 C30 H30B 109.5
H30A C30 H30B 109.5
C25 C30 H30C 109.5
H30A C30 H30C 109.5
H30B C30 H30C 109.5
C26 C31 H31A 109.5
C26 C31 H31B 109.5
H31A C31 H31B 109.5
C26 C31 H31C 109.5
H31A C31 H31C 109.5
H31B C31 H31C 109.5
C27 C32 H32A 109.5
C27 C32 H32B 109.5
H32A C32 H32B 109.5
C27 C32 H32C 109.5
H32A C32 H32C 109.5
H32B C32 H32C 109.5

loop_
_geom_bond_atom_site_label_1
_geom_bond_atom_site_label_2
_geom_bond_distance
Rh1 N1 2.1051(18)
Rh1 N2 2.1223(17)
Rh1 N4 2.124(2)
Rh1 C27 2.135(2)
Rh1 C23 2.138(2)
Rh1 C26 2.138(2)
Rh1 C25 2.156(2)
Rh1 C24 2.166(2)
Rh1 C1 2.572(2)
N1 C1 1.323(3)
N1 C2 1.397(3)
N2 C1 1.331(3)
N2 C9 1.414(3)
N3 C1 1.373(3)
N3 C16 1.394(3)
N3 H3 0.8600
N4 N5 1.176(3)
N5 N6 1.157(3)
O1 C3 1.356(3)
O1 C8 1.427(3)
O2 C10 1.374(3)
O2 C15 1.418(3)
O3 C17 1.369(3)
O3 C22 1.423(3)
C2 C7 1.390(3)
C2 C3 1.396(3)
C3 C4 1.391(4)
C4 C5 1.378(5)
C4 H4 0.9300
C5 C6 1.360(5)
C5 H5 0.9300
C6 C7 1.389(4)
C6 H6 0.9300
C7 H7 0.9300
C8 H8A 0.9600
C8 H8B 0.9600
C8 H8C 0.9600
C9 C14 1.384(3)
C9 C10 1.399(3)
C10 C11 1.386(3)
C11 C12 1.377(4)
C11 H11 0.9300
C12 C13 1.359(4)
C12 H12 0.9300
C13 C14 1.387(4)
C13 H13 0.9300
C14 H14 0.9300
C15 H15A 0.9600
C15 H15B 0.9600
C15 H15C 0.9600
C16 C21 1.379(3)
C16 C17 1.406(3)
C17 C18 1.373(3)
C18 C19 1.376(4)
C18 H18 0.9300
C19 C20 1.363(4)
C19 H19 0.9300
C20 C21 1.392(4)
C20 H20 0.9300
C21 H21 0.9300
C22 H22A 0.9600
C22 H22B 0.9600
C22 H22C 0.9600
C23 C24 1.424(4)
C23 C27 1.438(4)
C23 C28 1.490(4)
C24 C25 1.418(4)
C24 C29 1.498(4)
C25 C26 1.438(3)
C25 C30 1.494(4)
C26 C27 1.419(4)
C26 C31 1.497(4)
C27 C32 1.499(4)
C28 H28A 0.9600
C28 H28B 0.9600
C28 H28C 0.9600
C29 H29A 0.9600
C29 H29B 0.9600
C29 H29C 0.9600
C30 H30A 0.9600
C30 H30B 0.9600
C30 H30C 0.9600
C31 H31A 0.9600
C31 H31B 0.9600
C31 H31C 0.9600
C32 H32A 0.9600
C32 H32B 0.9600
C32 H32C 0.9600

loop_
_geom_torsion_atom_site_label_1
_geom_torsion_atom_site_label_2
_geom_torsion_atom_site_label_3
_geom_torsion_atom_site_label_4
_geom_torsion
C2 N1 C1 N2 -161.7(2)
Rh1 N1 C1 N2 4.61(19)
C2 N1 C1 N3 19.2(4)
Rh1 N1 C1 N3 -174.5(2)
C2 N1 C1 Rh1 -166.3(3)
C9 N2 C1 N1 -157.6(2)
Rh1 N2 C1 N1 -4.57(19)
C9 N2 C1 N3 21.5(4)
Rh1 N2 C1 N3 174.60(19)
C9 N2 C1 Rh1 -153.1(3)
C16 N3 C1 N1 25.9(4)
C16 N3 C1 N2 -153.1(2)
C1 N1 C2 C7 37.7(4)
Rh1 N1 C2 C7 -122.7(2)
C1 N1 C2 C3 -144.3(2)
Rh1 N1 C2 C3 55.3(3)
C8 O1 C3 C4 1.3(4)
C8 O1 C3 C2 -179.5(3)
C7 C2 C3 O1 -179.6(2)
N1 C2 C3 O1 2.3(3)
C7 C2 C3 C4 -0.3(4)
N1 C2 C3 C4 -178.4(2)
O1 C3 C4 C5 178.5(3)
C2 C3 C4 C5 -0.7(4)
C3 C4 C5 C6 1.0(5)
C4 C5 C6 C7 -0.1(5)
N1 C2 C7 C6 179.1(2)
C3 C2 C7 C6 1.1(4)
C5 C6 C7 C2 -0.9(4)
C1 N2 C9 C14 121.1(3)
Rh1 N2 C9 C14 -20.7(3)
C1 N2 C9 C10 -64.5(3)
Rh1 N2 C9 C10 153.69(18)
C15 O2 C10 C11 -1.6(4)
C15 O2 C10 C9 179.1(2)
C14 C9 C10 O2 175.4(2)
N2 C9 C10 O2 0.9(3)
C14 C9 C10 C11 -4.0(3)
N2 C9 C10 C11 -178.4(2)
O2 C10 C11 C12 -177.7(3)
C9 C10 C11 C12 1.6(4)
C10 C11 C12 C13 1.4(5)
C11 C12 C13 C14 -1.8(5)
C10 C9 C14 C13 3.6(4)
N2 C9 C14 C13 178.3(2)
C12 C13 C14 C9 -0.7(4)
C1 N3 C16 C21 20.3(4)
C1 N3 C16 C17 -162.9(2)
C22 O3 C17 C18 -0.7(4)
C22 O3 C17 C16 -178.8(2)
C21 C16 C17 O3 175.1(2)
N3 C16 C17 O3 -1.8(3)
C21 C16 C17 C18 -3.0(3)
N3 C16 C17 C18 180.0(2)
O3 C17 C18 C19 -176.9(2)
C16 C17 C18 C19 1.1(4)
C17 C18 C19 C20 1.3(4)
C18 C19 C20 C21 -1.6(4)
N3 C16 C21 C20 179.4(2)
C17 C16 C21 C20 2.7(3)
C19 C20 C21 C16 -0.4(4)
C27 C23 C24 C25 2.1(3)
C28 C23 C24 C25 177.6(3)
Rh1 C23 C24 C25 -59.59(17)
C27 C23 C24 C29 -177.6(2)
C28 C23 C24 C29 -2.1(4)
Rh1 C23 C24 C29 120.7(3)
C27 C23 C24 Rh1 61.71(16)
C28 C23 C24 Rh1 -122.8(3)
C23 C24 C25 C26 -1.6(3)
C29 C24 C25 C26 178.1(2)
Rh1 C24 C25 C26 -60.67(16)
C23 C24 C25 C30 -177.6(2)
C29 C24 C25 C30 2.2(4)
Rh1 C24 C25 C30 123.4(3)
C23 C24 C25 Rh1 59.08(17)
C29 C24 C25 Rh1 -121.2(3)
C24 C25 C26 C27 0.4(3)
C30 C25 C26 C27 176.5(2)
Rh1 C25 C26 C27 -61.16(16)
C24 C25 C26 C31 -178.3(2)
C30 C25 C26 C31 -2.3(4)
Rh1 C25 C26 C31 120.1(2)
C24 C25 C26 Rh1 61.60(16)
C30 C25 C26 Rh1 -122.4(3)
C25 C26 C27 C23 0.9(3)
C31 C26 C27 C23 179.6(2)
Rh1 C26 C27 C23 -60.68(16)
C25 C26 C27 C32 179.4(2)
C31 C26 C27 C32 -1.9(4)
Rh1 C26 C27 C32 117.8(2)
C25 C26 C27 Rh1 61.54(16)
C31 C26 C27 Rh1 -119.7(2)
C24 C23 C27 C26 -1.8(3)
C28 C23 C27 C26 -177.3(2)
Rh1 C23 C27 C26 60.87(16)
C24 C23 C27 C32 179.7(2)
C28 C23 C27 C32 4.2(4)
Rh1 C23 C27 C32 -117.6(2)
C24 C23 C27 Rh1 -62.69(16)
C28 C23 C27 Rh1 121.8(3)
